data_1525641
loop_
_publ_author_name
'Belik, A.A.'
'Morozov, V.A.'
'Lazoryak, B.I.'
'Grechkin, S.V.'
'Khasanov, S.S.'

_publ_section_title
;
 Crystal structures of double vanadates Ca9 R (V O4)7. III. R= Nd, Sm, Gd
 or Ce
;
_journal_name_full Kristallografiya
_journal_page_first 798
_journal_page_last 803
_journal_volume 45
_journal_year 2000
_chemical_formula_sum 'Ca9.812 Ce0.414 O28 V7'
_chemical_name_systematic 'Ca9.812 Ce0.414 (V O4)7'
_space_group_IT_number 161
_symmetry_space_group_name_Hall 'R 3 -2"c'
_symmetry_space_group_name_H-M 'R 3 c :H'
_cell_angle_alpha 90
_cell_angle_beta 90
_cell_angle_gamma 120
_cell_formula_units_Z 6
_cell_length_a 10.8552
_cell_length_b 10.8552
_cell_length_c 38.037
_cell_volume 3881.616
_citation_journal_id_ASTM KRISAJ
_cod_data_source_file Belik_KRISAJ_2000_186.cif
_cod_data_source_block Ca9.812Ce0.414O28V7
_cod_original_cell_volume 3881.615
_cod_database_code 1525641

loop_
_symmetry_equiv_pos_as_xyz
x,y,z
-y,x-y,z
-x+y,-x,z
-y,-x,z+1/2
x,x-y,z+1/2
-x+y,y,z+1/2
x+2/3,y+1/3,z+1/3
-y+2/3,x-y+1/3,z+1/3
-x+y+2/3,-x+1/3,z+1/3
-y+2/3,-x+1/3,z+5/6
x+2/3,x-y+1/3,z+5/6
-x+y+2/3,y+1/3,z+5/6
x+1/3,y+2/3,z+2/3
-y+1/3,x-y+2/3,z+2/3
-x+y+1/3,-x+2/3,z+2/3
-y+1/3,-x+2/3,z+7/6
x+1/3,x-y+2/3,z+7/6
-x+y+1/3,y+2/3,z+7/6

loop_
_atom_site_label
_atom_site_type_symbol
_atom_site_fract_x
_atom_site_fract_y
_atom_site_fract_z
_atom_site_occupancy
_atom_site_U_iso_or_equiv
Ca5 Ca+2 0 0 0.1809 0.226 0.0
V2 V+5 0.6843 0.8569 0.1334 1 0.0
V3 V+5 0.649 0.8486 0.0316 1 0.0
Ca4 Ca+2 0 0 0 1 0.0
O3 O-2 0.726 0.916 0.1766 1 0.0
O5 O-2 0.713 0.015 0.1112 1 0.0
Ca2 Ca+2 0.6136 0.8243 0.2335 0.985 0.0
O4 O-2 0.757 0.757 0.1243 1 0.0
O7 O-2 0.59 0.9536 0.0461 1 0.0
O2 O-2 0.014 0.8603 0.2565 1 0.0
Ce3 Ce+3 0.1196 0.2663 0.3244 0.064 0.0
Ce2 Ce+3 0.6136 0.8243 0.2335 0.015 0.0
O8 O-2 0.552 0.68 0.051 1 0.0
V1 V+5 0 0 0.2666 1 0.0
O1 O-2 0 0 0.3127 1 0.0
Ce1 Ce+3 0.724 0.8603 0.4305 0.059 0.0
O10 O-2 0.6263 0.825 0.9879 1 0.0
Ca3 Ca+2 0.1196 0.2663 0.3244 0.936 0.0
Ca1 Ca+2 0.724 0.8603 0.4305 0.941 0.0
O9 O-2 0.8241 0.921 0.0468 1 0.0
O6 O-2 0.499 0.752 0.1269 1 0.0
